data_7051482
_journal_name_full 'New Journal of Chemistry'
_journal_paper_doi 10.1039/a905080i
_journal_year 1999
_chemical_formula_sum 'C36 H76 Cu3 N28 O2 Pt3'
_chemical_formula_weight 1709.09
_space_group_IT_number 14
_symmetry_cell_setting monoclinic
_symmetry_space_group_name_Hall '-P 2yab'
_symmetry_space_group_name_H-M 'P 1 21/a 1'
_cell_angle_alpha 90
_cell_angle_beta 100.78(2)
_cell_angle_gamma 90
_cell_formula_units_Z 4
_cell_length_a 16.714(2)
_cell_length_b 14.082(1)
_cell_length_c 24.612(2)
_cell_measurement_temperature 298.2
_cell_volume 5690.6(10)
_diffrn_ambient_temperature 298.2
_exptl_crystal_density_diffrn 1.995
_refine_ls_R_factor_obs 0.0485
_refine_ls_wR_factor_obs 0.0560
_cod_depositor_comments
;
The following automatic conversions were performed:

'_atom_site_thermal_displace_type' tag value 'Uij' was replaced with
'Uani' value 144 times.

Automatic conversion script
Id: cif_fix_values 1646 2011-03-28 12:23:43Z adriana 
;
_cod_original_sg_symbol_H-M 'P 21/a'
_cod_database_code 7051482

loop_
_symmetry_equiv_pos_as_xyz
'  +x,  +y,  +z'
'1/2-x,1/2+y,  -z'
'  -x,  -y,  -z'
'1/2+x,1/2-y,  +z'

loop_
_atom_site_aniso_label
_atom_site_aniso_U_11
_atom_site_aniso_U_22
_atom_site_aniso_U_33
_atom_site_aniso_U_12
_atom_site_aniso_U_13
_atom_site_aniso_U_23
Pt(1) 0.0519(3) 0.0453(2) 0.0509(2) -0.0013(2) 0.0143(2) 0.0002(2)
Pt(2) 0.0380(2) 0.0495(2) 0.0423(2) 0.0011(2) 0.0078(2) 0.0040(2)
Pt(3) 0.0388(2) 0.0430(2) 0.0539(2) -0.0005(2) 0.0072(2) 0.0000(2)
Cu(1) 0.0376(7) 0.0506(7) 0.0478(7) -0.0022(5) 0.0061(5) -0.0028(5)
Cu(2) 0.0354(7) 0.0455(6) 0.0427(6) 0.0046(5) 0.0111(5) 0.0031(5)
Cu(3) 0.0347(7) 0.0465(6) 0.0659(8) 0.0034(5) 0.0152(6) 0.0094(6)
N(1) 0.029(4) 0.042(4) 0.038(4) 0.001(3) 0.007(3) 0.003(3)
N(2) 0.043(5) 0.043(4) 0.055(5) -0.004(4) 0.007(4) -0.003(4)
N(3) 0.038(5) 0.051(5) 0.046(5) -0.001(4) 0.011(4) 0.009(4)
N(4) 0.053(6) 0.069(6) 0.055(5) 0.011(4) 0.011(4) 0.007(4)
N(5) 0.038(5) 0.064(5) 0.052(5) -0.008(4) 0.001(4) 0.001(4)
N(6) 0.048(5) 0.053(5) 0.057(5) -0.001(4) 0.008(4) 0.006(4)
N(7) 0.062(6) 0.052(5) 0.075(6) 0.000(4) 0.025(5) 0.011(4)
N(8) 0.062(7) 0.070(6) 0.071(6) 0.010(5) 0.002(5) -0.001(5)
N(9) 0.037(5) 0.049(4) 0.042(4) 0.008(4) 0.010(3) 0.009(3)
N(10) 0.037(5) 0.072(5) 0.041(5) -0.001(4) 0.018(4) -0.004(4)
N(11) 0.052(6) 0.061(5) 0.063(6) 0.000(4) 0.008(4) 0.003(4)
N(12) 0.047(5) 0.054(5) 0.052(5) 0.008(4) 0.016(4) 0.005(4)
N(13) 0.039(5) 0.043(4) 0.049(5) 0.007(3) 0.016(4) 0.001(3)
N(14) 0.047(6) 0.083(6) 0.072(6) 0.016(5) 0.020(5) 0.019(5)
N(15) 0.061(6) 0.093(7) 0.039(5) 0.012(5) 0.001(4) -0.002(5)
N(16) 0.062(6) 0.055(5) 0.066(6) -0.002(4) 0.007(5) -0.010(4)
N(17) 0.090(9) 0.114(9) 0.060(7) 0.045(7) 0.021(6) -0.020(6)
N(18) 0.071(8) 0.082(7) 0.065(7) -0.014(6) 0.017(6) -0.004(5)
N(19) 0.074(8) 0.14(1) 0.072(7) 0.030(7) 0.038(6) -0.002(7)
N(20) 0.090(9) 0.085(7) 0.072(8) 0.010(6) 0.006(6) -0.005(6)
N(21) 0.060(7) 0.098(8) 0.097(8) -0.025(6) 0.016(6) 0.029(6)
N(22) 0.055(7) 0.14(1) 0.053(7) 0.005(6) 0.009(5) -0.003(6)
N(23) 0.048(6) 0.089(7) 0.071(7) -0.010(5) 0.011(5) 0.008(5)
N(24) 0.073(7) 0.089(7) 0.052(6) 0.013(5) 0.011(5) -0.013(5)
N(25) 0.065(7) 0.065(6) 0.074(7) -0.029(5) 0.010(5) -0.001(5)
N(26) 0.047(6) 0.077(6) 0.062(7) -0.008(5) 0.008(5) -0.002(5)
N(27) 0.040(6) 0.104(8) 0.066(6) -0.004(5) 0.022(5) 0.001(5)
N(28) 0.083(8) 0.069(6) 0.062(7) -0.030(5) 0.008(6) -0.001(5)
C(1) 0.056(8) 0.116(10) 0.047(7) 0.004(7) 0.006(6) 0.001(6)
C(2) 0.054(7) 0.091(8) 0.055(7) 0.007(6) 0.018(6) 0.001(6)
C(3) 0.057(8) 0.080(8) 0.064(8) -0.007(6) -0.004(6) 0.003(6)
C(4) 0.058(8) 0.072(8) 0.085(9) 0.013(6) -0.003(7) 0.009(7)
C(5) 0.074(9) 0.062(7) 0.087(9) -0.008(6) -0.005(7) -0.018(6)
C(6) 0.074(9) 0.040(6) 0.090(9) -0.006(5) 0.017(7) -0.004(6)
C(7) 0.037(6) 0.069(7) 0.059(7) 0.014(5) 0.021(5) 0.000(5)
C(8) 0.041(6) 0.057(6) 0.054(6) 0.006(5) 0.018(5) -0.011(5)
C(9) 0.044(6) 0.057(6) 0.054(6) 0.003(5) 0.007(5) -0.006(5)
C(10) 0.043(7) 0.077(8) 0.081(9) -0.011(6) 0.002(6) -0.004(6)
C(11) 0.062(7) 0.049(6) 0.045(6) -0.002(5) 0.016(5) 0.003(4)
C(12) 0.060(7) 0.056(6) 0.049(6) 0.009(5) 0.016(5) 0.007(5)
C(13) 0.060(7) 0.066(7) 0.049(6) 0.001(5) 0.006(5) 0.013(5)
C(14) 0.049(7) 0.073(7) 0.059(7) 0.019(6) 0.011(5) 0.019(5)
C(15) 0.060(7) 0.054(6) 0.066(7) -0.023(5) 0.013(6) 0.004(5)
C(16) 0.050(7) 0.072(7) 0.068(8) -0.007(6) 0.005(6) -0.015(6)
C(17) 0.051(7) 0.090(8) 0.053(7) 0.003(6) 0.016(5) 0.008(6)
C(18) 0.068(8) 0.061(7) 0.055(7) 0.003(6) 0.017(6) -0.024(5)
C(19) 0.033(6) 0.058(6) 0.044(5) 0.005(4) 0.007(4) 0.005(4)
C(20) 0.038(6) 0.045(5) 0.058(6) 0.000(4) 0.009(5) -0.006(4)
C(21) 0.035(6) 0.041(5) 0.049(6) -0.007(4) 0.007(4) 0.003(4)
C(22) 0.046(6) 0.043(5) 0.051(6) 0.000(4) 0.003(5) -0.001(4)
C(23) 0.047(7) 0.053(6) 0.055(6) -0.006(5) 0.012(5) 0.004(5)
C(24) 0.052(7) 0.067(7) 0.062(7) 0.002(5) 0.012(5) 0.011(5)
C(25) 0.063(8) 0.063(7) 0.054(7) 0.008(6) 0.000(6) -0.010(5)
C(26) 0.065(8) 0.048(6) 0.059(7) -0.015(5) 0.016(6) -0.005(5)
C(27) 0.060(8) 0.078(7) 0.040(6) 0.011(6) 0.008(5) 0.005(5)
C(28) 0.076(9) 0.052(6) 0.066(8) 0.007(6) 0.028(7) -0.004(5)
C(29) 0.049(7) 0.088(8) 0.047(6) 0.000(6) 0.013(5) 0.013(5)
C(30) 0.049(7) 0.092(8) 0.027(5) 0.001(5) 0.005(4) 0.000(5)
C(31) 0.042(7) 0.079(7) 0.044(6) 0.011(6) 0.004(5) -0.003(5)
C(32) 0.054(7) 0.051(6) 0.032(5) 0.012(5) 0.002(4) -0.003(4)
C(33) 0.061(8) 0.052(6) 0.052(6) 0.007(5) 0.011(5) 0.009(5)
C(34) 0.039(6) 0.054(6) 0.045(6) -0.002(4) 0.006(5) -0.001(4)
C(35) 0.043(7) 0.063(6) 0.048(6) 0.014(5) 0.007(5) -0.003(5)
C(36) 0.063(7) 0.042(5) 0.046(6) -0.012(5) 0.006(5) 0.000(4)

loop_
_atom_site_label
_atom_site_fract_x
_atom_site_fract_y
_atom_site_fract_z
_atom_site_U_iso_or_equiv
_atom_site_thermal_displace_type
_atom_site_calc_flag
_atom_site_calc_attached_atom
Pt(1) 0.24509(3) 0.46747(3) 0.04913(2) 0.0488(1) Uani ? ?
Pt(2) 0.67168(2) 0.61688(3) 0.34767(2) 0.0433(1) Uani ? ?
Pt(3) 0.81754(2) 0.42633(3) 0.33708(2) 0.0454(1) Uani ? ?
Cu(1) 0.12363(7) 0.25665(8) 0.14667(5) 0.0456(3) Uani ? ?
Cu(2) -0.02272(7) 0.67484(7) 0.20470(5) 0.0407(3) Uani ? ?
Cu(3) 0.07307(7) 0.27767(8) 0.44447(5) 0.0483(4) Uani ? ?
O(1) 0.9641(6) 0.1284(6) 0.2599(4) 0.095(3) Uani ? ?
O(2) 0.4918(6) 0.1782(6) 0.2508(4) 0.097(3) Uani ? ?
N(1) 0.1995(4) 0.4672(5) 0.3054(3) 0.036(2) Uani ? ?
N(2) 0.1650(5) 0.3085(5) 0.2229(3) 0.047(2) Uani ? ?
N(3) 0.0641(5) 0.5835(5) 0.2391(3) 0.045(2) Uani ? ?
N(4) 0.1097(5) 0.3580(6) 0.3842(4) 0.059(3) Uani ? ?
N(5) 0.0777(5) 0.2071(6) 0.0679(3) 0.052(3) Uani ? ?
N(6) 0.2348(5) 0.2421(5) 0.1223(3) 0.053(3) Uani ? ?
N(7) 0.0933(5) 0.1151(6) 0.1710(4) 0.061(3) Uani ? ?
N(8) 0.0221(6) 0.3388(6) 0.1348(4) 0.069(3) Uani ? ?
N(9) -0.1113(4) 0.7661(5) 0.1641(3) 0.042(2) Uani ? ?
N(10) -0.0278(5) 0.7588(6) 0.2728(3) 0.049(2) Uani ? ?
N(11) -0.1055(5) 0.5704(6) 0.1736(4) 0.059(3) Uani ? ?
N(12) 0.0482(5) 0.7324(5) 0.1503(3) 0.050(2) Uani ? ?
N(13) 0.0348(5) 0.1951(5) 0.5033(3) 0.042(2) Uani ? ?
N(14) 0.1757(5) 0.1947(7) 0.4618(4) 0.066(3) Uani ? ?
N(15) -0.0296(6) 0.2165(7) 0.3913(3) 0.065(3) Uani ? ?
N(16) 0.0432(6) 0.3909(6) 0.4883(4) 0.062(3) Uani ? ?
N(17) 0.1323(7) 0.5357(8) 0.1302(4) 0.087(4) Uani ? ?
N(18) 0.3840(7) 0.4347(7) 0.1520(4) 0.072(4) Uani ? ?
N(19) 0.3556(7) 0.3875(9) -0.0299(5) 0.092(4) Uani ? ?
N(20) 0.1026(7) 0.4838(7) -0.0531(5) 0.083(4) Uani ? ?
N(21) 0.5155(6) 0.5016(8) 0.3620(5) 0.085(4) Uani ? ?
N(22) 0.7099(6) 0.6615(8) 0.4739(4) 0.084(4) Uani ? ?
N(23) 0.8296(6) 0.7281(7) 0.3323(4) 0.069(3) Uani ? ?
N(24) 0.6283(6) 0.6006(7) 0.2196(4) 0.072(3) Uani ? ?
N(25) 0.6495(6) 0.3216(6) 0.3265(4) 0.068(3) Uani ? ?
N(26) 0.8505(5) 0.4368(6) 0.4659(4) 0.062(3) Uani ? ?
N(27) 0.9866(6) 0.5220(7) 0.3365(4) 0.069(3) Uani ? ?
N(28) 0.8025(6) 0.3952(6) 0.2107(4) 0.072(3) Uani ? ?
C(1) 0.1422(7) 0.2175(10) 0.0355(5) 0.073(4) Uani ? ?
C(2) 0.2249(7) 0.1928(9) 0.0689(5) 0.065(4) Uani ? ?
C(3) 0.0076(7) 0.2704(8) 0.0450(5) 0.069(4) Uani ? ?
C(4) -0.0382(7) 0.2967(8) 0.0893(5) 0.074(4) Uani ? ?
C(5) 0.0498(8) 0.1082(8) 0.0718(6) 0.077(4) Uani ? ?
C(6) 0.0903(8) 0.0569(7) 0.1220(5) 0.068(4) Uani ? ?
C(7) -0.1420(6) 0.8210(7) 0.2072(4) 0.054(3) Uani ? ?
C(8) -0.0728(6) 0.8456(7) 0.2538(4) 0.050(3) Uani ? ?
C(9) -0.1776(6) 0.7076(7) 0.1316(4) 0.052(3) Uani ? ?
C(10) -0.1869(7) 0.6159(8) 0.1601(5) 0.068(4) Uani ? ?
C(11) -0.0717(6) 0.8286(7) 0.1282(4) 0.051(3) Uani ? ?
C(12) -0.0104(7) 0.7734(7) 0.1033(4) 0.054(3) Uani ? ?
C(13) 0.1075(7) 0.1477(8) 0.5338(4) 0.059(3) Uani ? ?
C(14) 0.1610(6) 0.1145(8) 0.4964(4) 0.060(3) Uani ? ?
C(15) -0.0258(7) 0.1273(7) 0.4746(5) 0.060(3) Uani ? ?
C(16) -0.0805(7) 0.1734(8) 0.4280(5) 0.064(4) Uani ? ?
C(17) 0.0000(7) 0.2619(8) 0.5408(4) 0.064(4) Uani ? ?
C(18) 0.0430(7) 0.3567(8) 0.5433(4) 0.061(4) Uani ? ?
C(19) 0.2615(6) 0.3998(6) 0.2945(4) 0.045(3) Uani ? ?
C(20) 0.2434(6) 0.3600(6) 0.2359(4) 0.047(3) Uani ? ?
C(21) 0.2112(6) 0.5589(6) 0.2791(4) 0.042(3) Uani ? ?
C(22) 0.1383(6) 0.6238(6) 0.2724(4) 0.048(3) Uani ? ?
C(23) 0.2057(6) 0.4823(7) 0.3659(4) 0.052(3) Uani ? ?
C(24) 0.1895(7) 0.4005(8) 0.3995(5) 0.060(4) Uani ? ?
C(25) 0.1724(7) 0.5112(8) 0.1001(5) 0.061(4) Uani ? ?
C(26) 0.3344(7) 0.4488(7) 0.1132(5) 0.057(3) Uani ? ?
C(27) 0.3161(7) 0.4166(8) -0.0018(4) 0.060(3) Uani ? ?
C(28) 0.1553(8) 0.4796(7) -0.0144(5) 0.063(4) Uani ? ?
C(29) 0.5712(7) 0.5443(9) 0.3573(4) 0.061(4) Uani ? ?
C(30) 0.6968(6) 0.6432(8) 0.4283(4) 0.056(3) Uani ? ?
C(31) 0.7720(7) 0.6854(8) 0.3383(4) 0.055(3) Uani ? ?
C(32) 0.6440(6) 0.6024(6) 0.2654(4) 0.046(3) Uani ? ?
C(33) 0.7103(7) 0.3624(7) 0.3322(4) 0.055(3) Uani ? ?
C(34) 0.8355(6) 0.4345(7) 0.4195(4) 0.046(3) Uani ? ?
C(35) 0.9256(7) 0.4870(7) 0.3382(4) 0.051(3) Uani ? ?
C(36) 0.8058(7) 0.4103(6) 0.2557(4) 0.051(3) Uani ? ?
H(1) 0.1291 0.3461 0.2298 0.0565 Uani ? ?
H(2) 0.1688 0.2621 0.2446 0.0565 Uani ? ?
H(3) 0.0435 0.5470 0.2597 0.0536 Uani ? ?
H(4) 0.0780 0.5521 0.2134 0.0536 Uani ? ?
H(5) 0.1100 0.3230 0.3566 0.0704 Uani ? ?
H(6) 0.0756 0.4018 0.3756 0.0704 Uani ? ?
H(7) 0.2547 0.2962 0.1193 0.0631 Uani ? ?
H(8) 0.2663 0.2105 0.1462 0.0631 Uani ? ?
H(9) 0.1292 0.0949 0.1969 0.0730 Uani ? ?
H(10) 0.0479 0.1151 0.1809 0.0730 Uani ? ?
H(11) 0.0029 0.3402 0.1639 0.0824 Uani ? ?
H(12) 0.0339 0.3940 0.1262 0.0824 Uani ? ?
H(13) -0.0518 0.7293 0.2948 0.0583 Uani ? ?
H(14) 0.0196 0.7726 0.2889 0.0583 Uani ? ?
H(15) -0.0931 0.5466 0.1450 0.0701 Uani ? ?
H(16) -0.1057 0.5277 0.1974 0.0701 Uani ? ?
H(17) 0.0793 0.7748 0.1663 0.0600 Uani ? ?
H(18) 0.0761 0.6896 0.1390 0.0600 Uani ? ?
H(19) 0.1872 0.1742 0.4321 0.0792 Uani ? ?
H(20) 0.2147 0.2272 0.4786 0.0792 Uani ? ?
H(21) -0.0559 0.2586 0.3713 0.0776 Uani ? ?
H(22) -0.0143 0.1747 0.3711 0.0776 Uani ? ?
H(23) 0.0779 0.4343 0.4891 0.0737 Uani ? ?
H(24) -0.0030 0.4116 0.4739 0.0737 Uani ? ?
H(25) 0.1309 0.1763 0.0044 0.0879 Uani ? ?
H(26) 0.1431 0.2813 0.0233 0.0879 Uani ? ?
H(27) 0.0277 0.3263 0.0305 0.0824 Uani ? ?
H(28) -0.0277 0.2380 0.0162 0.0824 Uani ? ?
H(29) -0.0625 0.2421 0.1020 0.0880 Uani ? ?
H(30) -0.0793 0.3420 0.0757 0.0880 Uani ? ?
H(31) -0.0071 0.1093 0.0715 0.0922 Uani ? ?
H(32) 0.0600 0.0745 0.0403 0.0922 Uani ? ?
H(33) 0.1441 0.0409 0.1184 0.0811 Uani ? ?
H(34) 0.0606 0.0005 0.1260 0.0811 Uani ? ?
H(35) -0.1668 0.8779 0.1913 0.0646 Uani ? ?
H(36) -0.1813 0.7841 0.2212 0.0646 Uani ? ?
H(37) -0.0940 0.8729 0.2835 0.0595 Uani ? ?
H(38) -0.0374 0.8896 0.2411 0.0595 Uani ? ?
H(39) -0.2273 0.7419 0.1274 0.0621 Uani ? ?
H(40) -0.1650 0.6950 0.0963 0.0621 Uani ? ?
H(41) -0.2234 0.5756 0.1363 0.0822 Uani ? ?
H(42) -0.2072 0.6272 0.1930 0.0822 Uani ? ?
H(43) -0.1121 0.8534 0.0992 0.0613 Uani ? ?
H(44) -0.0449 0.8794 0.1495 0.0613 Uani ? ?
H(45) 0.0171 0.8143 0.0822 0.0654 Uani ? ?
H(46) -0.0368 0.7242 0.0803 0.0654 Uani ? ?
H(47) 0.1369 0.1909 0.5597 0.0707 Uani ? ?
H(48) 0.0912 0.0945 0.5529 0.0707 Uani ? ?
H(49) 0.1354 0.0643 0.4739 0.0720 Uani ? ?
H(50) 0.2112 0.0926 0.5174 0.0720 Uani ? ?
H(51) 0.0017 0.0762 0.4609 0.0715 Uani ? ?
H(52) -0.0572 0.1036 0.5001 0.0715 Uani ? ?
H(53) -0.1117 0.2213 0.4415 0.0772 Uani ? ?
H(54) -0.1162 0.1276 0.4080 0.0772 Uani ? ?
H(55) -0.0565 0.2707 0.5269 0.0766 Uani ? ?
H(56) 0.0073 0.2354 0.5769 0.0766 Uani ? ?
H(57) 0.0974 0.3496 0.5625 0.0729 Uani ? ?
H(58) 0.0153 0.4011 0.5623 0.0729 Uani ? ?
H(59) 0.3126 0.4315 0.2999 0.0540 Uani ? ?
H(60) 0.2643 0.3486 0.3199 0.0540 Uani ? ?
H(61) 0.2859 0.3175 0.2316 0.0564 Uani ? ?
H(62) 0.2420 0.4112 0.2106 0.0564 Uani ? ?
H(63) 0.2560 0.5904 0.3012 0.0504 Uani ? ?
H(64) 0.2231 0.5466 0.2435 0.0504 Uani ? ?
H(65) 0.1513 0.6807 0.2551 0.0571 Uani ? ?
H(66) 0.1277 0.6383 0.3081 0.0571 Uani ? ?
H(67) 0.2596 0.5034 0.3802 0.0619 Uani ? ?
H(68) 0.1681 0.5308 0.3705 0.0619 Uani ? ?
H(69) 0.1957 0.4212 0.4368 0.0724 Uani ? ?
H(70) 0.2289 0.3531 0.3967 0.0724 Uani ? ?
H(73) 0.2660 0.2128 0.0496 0.0786 Uani ? ?
H(74) 0.2286 0.1263 0.0747 0.0786 Uani ? ?

loop_
_geom_bond_atom_site_label_1
_geom_bond_atom_site_label_2
_geom_bond_distance
_geom_bond_site_symmetry_1
_geom_bond_site_symmetry_2
_geom_bond_publ_flag
Pt(1) C(25) 2.00(1) ? ? yes
Pt(1) C(26) 1.98(1) ? ? yes
Pt(1) C(27) 2.01(1) ? ? yes
Pt(1) C(28) 1.96(1) ? ? yes
Pt(2) C(29) 2.02(1) ? ? yes
Pt(2) C(30) 1.986(10) ? ? yes
Pt(2) C(31) 1.99(1) ? ? yes
Pt(2) C(32) 2.002(9) ? ? yes
Pt(3) C(33) 1.99(1) ? ? yes
Pt(3) C(34) 2.00(1) ? ? yes
Pt(3) C(35) 1.99(1) ? ? yes
Pt(3) C(36) 1.99(1) ? ? yes
Cu(1) N(2) 2.011(8) ? ? yes
Cu(1) N(5) 2.068(8) ? ? yes
Cu(1) N(6) 2.066(8) ? ? yes
Cu(1) N(7) 2.169(8) ? ? yes
Cu(1) N(8) 2.029(9) ? ? yes
Cu(2) N(3) 2.004(8) ? ? yes
Cu(2) N(9) 2.071(7) ? ? yes
Cu(2) N(10) 2.066(8) ? ? yes
Cu(2) N(11) 2.066(9) ? ? yes
Cu(2) N(12) 2.109(8) ? ? yes
Cu(3) N(4) 2.048(9) ? ? yes
Cu(3) N(13) 2.051(7) ? ? yes
Cu(3) N(14) 2.053(8) ? ? yes
Cu(3) N(15) 2.135(9) ? ? yes
Cu(3) N(16) 2.039(8) ? ? yes
N(1) C(19) 1.47(1) ? ? yes
N(1) C(21) 1.47(1) ? ? yes
N(1) C(23) 1.49(1) ? ? yes
N(2) C(20) 1.48(1) ? ? yes
N(3) C(22) 1.47(1) ? ? yes
N(4) C(24) 1.45(1) ? ? yes
N(5) C(1) 1.46(1) ? ? yes
N(5) C(3) 1.50(1) ? ? yes
N(5) C(5) 1.48(1) ? ? yes
N(6) C(2) 1.47(1) ? ? yes
N(7) C(6) 1.45(1) ? ? yes
N(8) C(4) 1.48(1) ? ? yes
N(9) C(7) 1.48(1) ? ? yes
N(9) C(9) 1.49(1) ? ? yes
N(9) C(11) 1.49(1) ? ? yes
N(10) C(8) 1.47(1) ? ? yes
N(11) C(10) 1.48(1) ? ? yes
N(12) C(12) 1.49(1) ? ? yes
N(13) C(13) 1.46(1) ? ? yes
N(13) C(15) 1.47(1) ? ? yes
N(13) C(17) 1.51(1) ? ? yes
N(14) C(14) 1.46(1) ? ? yes
N(15) C(16) 1.48(1) ? ? yes
N(16) C(18) 1.44(1) ? ? yes
N(17) C(25) 1.14(1) ? ? yes
N(18) C(26) 1.16(1) ? ? yes
N(19) C(27) 1.12(1) ? ? yes
N(20) C(28) 1.17(1) ? ? yes
N(21) C(29) 1.13(1) ? ? yes
N(22) C(30) 1.13(1) ? ? yes
N(23) C(31) 1.17(1) ? ? yes
N(24) C(32) 1.11(1) ? ? yes
N(25) C(33) 1.15(1) ? ? yes
N(26) C(34) 1.12(1) ? ? yes
N(27) C(35) 1.14(1) ? ? yes
N(28) C(36) 1.12(1) ? ? yes
C(1) C(2) 1.51(2) ? ? yes
C(3) C(4) 1.49(2) ? ? yes
C(5) C(6) 1.48(2) ? ? yes
C(7) C(8) 1.51(1) ? ? yes
C(9) C(10) 1.49(1) ? ? yes
C(11) C(12) 1.50(1) ? ? yes
C(13) C(14) 1.47(1) ? ? yes
C(15) C(16) 1.48(2) ? ? yes
C(17) C(18) 1.51(1) ? ? yes
C(19) C(20) 1.52(1) ? ? yes
C(21) C(22) 1.51(1) ? ? yes
C(23) C(24) 1.47(1) ? ? yes
